data_9007374
loop_
_publ_author_name
'Caracas, R.'
'Gonze, X.'

_publ_section_title
;First-principles study of the electronic properties of A2B3 minerals, with
 A=Bi,Sb and B=S,Se Note: Hypothetical sulphosalt structure derived from
 density functional theory
;
_journal_name_full 'Physics and Chemistry of Minerals'
_journal_page_first 295
_journal_page_last 300
_journal_paper_doi 10.1007/s00269-005-0470-y
_journal_volume 32
_journal_year 2005
_chemical_formula_sum 'Sb2 Se3'
_chemical_name_mineral Antimonselite
_space_group_IT_number 62
_symmetry_space_group_name_Hall '-P 2ac 2n'
_symmetry_space_group_name_H-M 'P n m a'
_cell_angle_alpha 90
_cell_angle_beta 90
_cell_angle_gamma 90
_cell_length_a 11.794
_cell_length_b 3.986
_cell_length_c 11.648
_cell_formula_units_Z 4
_cell_volume 547.583
_database_code_amcsd 0008967
_exptl_crystal_density_diffrn 5.827
_cod_database_code 9007374

loop_
_space_group_symop_operation_xyz
x,y,z
x,1/2-y,z
-x,1/2+y,-z
1/2-x,1/2+y,1/2+z
1/2+x,1/2-y,1/2-z
1/2+x,y,1/2-z
1/2-x,-y,1/2+z
-x,-y,-z

loop_
_atom_site_label
_atom_site_fract_x
_atom_site_fract_y
_atom_site_fract_z
Sb1 0.53040 0.25000 0.17210
Sb2 0.64750 0.75000 0.46040
Se1 0.62890 0.75000 0.05530
Se2 0.71410 0.25000 0.30510
Se3 0.44640 0.75000 0.37130

loop_
_cod_related_entry_id
_cod_related_entry_database
_cod_related_entry_code
1 AMCSD 0008967
